data_7040120
loop_
_publ_author_name
'Zhao, Dan'
'Liu, Xiao-Hui'
'Shi, Zhuang-Zhi'
'Zhu, Chen-Dan'
'Zhao, Yue'
'Wang, Peng'
'Sun, Wei-Yin'

_publ_section_title
;
 Three powerful dinuclear metal-organic catalysts for converting CO2 into
 organic carbonates.
;
_journal_issue 36
_journal_name_full 'Dalton transactions (Cambridge, England : 2003)'
_journal_page_first 14184
_journal_page_last 14190
_journal_paper_doi 10.1039/c6dt02755e
_journal_volume 45
_journal_year 2016
_chemical_absolute_configuration .ad
_chemical_formula_moiety 'C19 H36 N3 O2 Zn, Cl O4, H2 O'
_chemical_formula_sum 'C19 H38 Cl N3 O7 Zn'
_chemical_formula_weight 521.34
_space_group_crystal_system monoclinic
_space_group_IT_number 4
_space_group_name_Hall 'P 2yb'
_space_group_name_H-M_alt 'P 1 21 1'
_symmetry_space_group_name_Hall 'P 2yb'
_symmetry_space_group_name_H-M 'P 1 21 1'
_atom_sites_solution_hydrogens geom
_atom_sites_solution_primary direct
_atom_sites_solution_secondary difmap
_audit_creation_method SHELXL-2014/7
_audit_update_record
;
2016-08-01 deposited with the CCDC.
2016-08-02 downloaded from the CCDC.
;
_cell_angle_alpha 90
_cell_angle_beta 97.233(3)
_cell_angle_gamma 90
_cell_formula_units_Z 2
_cell_length_a 9.7985(8)
_cell_length_b 13.1054(9)
_cell_length_c 9.8329(8)
_cell_measurement_reflns_used 4829
_cell_measurement_temperature 293(2)
_cell_measurement_theta_max 26.64
_cell_measurement_theta_min 2.60
_cell_volume 1252.63(17)
_computing_cell_refinement 'Bruker SMART'
_computing_data_collection 'Bruker SMART'
_computing_data_reduction 'Bruker SAINT'
_computing_molecular_graphics 'Bruker SHELXTL'
_computing_publication_material 'Bruker SHELXTL'
_computing_structure_refinement 'SHELXL-2014/7 (Sheldrick, 2014)'
_computing_structure_solution 'SHELXS-2014/7 (Sheldrick, 2014)'
_diffrn_ambient_temperature 293(2)
_diffrn_measured_fraction_theta_full 0.992
_diffrn_measured_fraction_theta_max 0.992
_diffrn_measurement_device_type 'CCD area detector'
_diffrn_measurement_method 'phi and omega scans'
_diffrn_radiation_type MoK\a
_diffrn_radiation_wavelength 0.71073
_diffrn_reflns_av_R_equivalents 0.0530
_diffrn_reflns_av_unetI/netI 0.0817
_diffrn_reflns_Laue_measured_fraction_full 0.992
_diffrn_reflns_Laue_measured_fraction_max 0.992
_diffrn_reflns_limit_h_max 11
_diffrn_reflns_limit_h_min -11
_diffrn_reflns_limit_k_max 15
_diffrn_reflns_limit_k_min -15
_diffrn_reflns_limit_l_max 8
_diffrn_reflns_limit_l_min -11
_diffrn_reflns_number 8382
_diffrn_reflns_point_group_measured_fraction_full 0.993
_diffrn_reflns_point_group_measured_fraction_max 0.993
_diffrn_reflns_theta_full 25.007
_diffrn_reflns_theta_max 25.007
_diffrn_reflns_theta_min 2.603
_diffrn_source 'fine-focus sealed tube'
_exptl_absorpt_coefficient_mu 1.128
_exptl_absorpt_correction_T_max 0.7212
_exptl_absorpt_correction_T_min 0.6738
_exptl_absorpt_correction_type multi-scan
_exptl_absorpt_process_details sadabs
_exptl_crystal_colour colorless
_exptl_crystal_density_diffrn 1.382
_exptl_crystal_density_method 'not measured'
_exptl_crystal_description block
_exptl_crystal_F_000 552
_exptl_crystal_size_max 0.380
_exptl_crystal_size_mid 0.340
_exptl_crystal_size_min 0.310
_refine_diff_density_max 1.320
_refine_diff_density_min -1.389
_refine_diff_density_rms 0.122
_refine_ls_abs_structure_details
;
 Refined as an inversion twin.
;
_refine_ls_abs_structure_Flack 0.14(3)
_refine_ls_extinction_method none
_refine_ls_goodness_of_fit_ref 1.077
_refine_ls_hydrogen_treatment constr
_refine_ls_matrix_type full
_refine_ls_number_parameters 285
_refine_ls_number_reflns 4228
_refine_ls_number_restraints 1
_refine_ls_restrained_S_all 1.076
_refine_ls_R_factor_all 0.0771
_refine_ls_R_factor_gt 0.0677
_refine_ls_shift/su_max 0.000
_refine_ls_shift/su_mean 0.000
_refine_ls_structure_factor_coef Fsqd
_refine_ls_weighting_details 'w=1/[\s^2^(Fo^2^)+(0.1283P)^2^+0.2237P] where P=(Fo^2^+2Fc^2^)/3'
_refine_ls_weighting_scheme calc
_refine_ls_wR_factor_gt 0.1872
_refine_ls_wR_factor_ref 0.1950
_reflns_Friedel_coverage 0.911
_reflns_Friedel_fraction_full 0.994
_reflns_Friedel_fraction_max 0.994
_reflns_number_gt 3707
_reflns_number_total 4228
_reflns_threshold_expression 'I > 2\s(I)'
_cod_data_source_file c6dt02755e2.cif
_cod_data_source_block L3-Zn
_cod_depositor_comments 'Adding full bibliography for 7040117--7040122.cif.'
_cod_database_code 7040120
_shelx_shelxl_version_number 2014/7
_shelx_space_group_comment
;
The symmetry employed for this shelxl refinement is uniquely defined
by the following loop, which should always be used as a source of
symmetry information in preference to the above space-group names.
They are only intended as comments.
;
_shelx_estimated_absorpt_t_min 0.674
_shelx_estimated_absorpt_t_max 0.721

loop_
_space_group_symop_operation_xyz
'x, y, z'
'-x, y+1/2, -z'

loop_
_atom_site_label
_atom_site_type_symbol
_atom_site_fract_x
_atom_site_fract_y
_atom_site_fract_z
_atom_site_U_iso_or_equiv
_atom_site_adp_type
_atom_site_occupancy
_atom_site_site_symmetry_order
_atom_site_calc_flag
_atom_site_refinement_flags_posn
_atom_site_refinement_flags_adp
Zn1 Zn 0.26398(6) 0.22755(7) 0.59746(6) 0.03524(15) Uani 1 1 d . .
C1 C 0.0985(7) 0.0976(5) 0.7414(7) 0.0440(17) Uani 1 1 d . .
C2 C 0.1146(9) 0.0167(6) 0.8365(8) 0.059(2) Uani 1 1 d . .
H2 H 0.1799 -0.0335 0.8275 0.070 Uiso 1 1 calc R U
C3 C 0.0352(10) 0.0105(8) 0.9429(9) 0.075(3) Uani 1 1 d . .
H3 H 0.0460 -0.0451 1.0022 0.090 Uiso 1 1 calc R U
C4 C -0.0577(10) 0.0834(8) 0.9627(9) 0.075(3) Uani 1 1 d . .
H4 H -0.1091 0.0785 1.0358 0.090 Uiso 1 1 calc R U
C5 C -0.0763(8) 0.1660(8) 0.8731(8) 0.066(2) Uani 1 1 d . .
H5 H -0.1392 0.2168 0.8879 0.080 Uiso 1 1 calc R U
C6 C -0.0018(7) 0.1737(6) 0.7614(7) 0.0483(18) Uani 1 1 d . .
C7 C -0.0276(7) 0.2584(6) 0.6615(9) 0.057(2) Uani 1 1 d . .
H7A H -0.1002 0.3012 0.6887 0.068 Uiso 1 1 calc R U
H7B H -0.0602 0.2299 0.5722 0.068 Uiso 1 1 calc R U
C8 C 0.0681(9) 0.3956(6) 0.5320(10) 0.063(2) Uani 1 1 d . .
H8A H 0.1297 0.4536 0.5459 0.075 Uiso 1 1 calc R U
H8B H -0.0255 0.4207 0.5281 0.075 Uiso 1 1 calc R U
C9 C 0.0866(9) 0.3435(7) 0.3955(11) 0.075(3) Uani 1 1 d . .
H9A H 0.0185 0.2900 0.3766 0.090 Uiso 1 1 calc R U
H9B H 0.0725 0.3930 0.3218 0.090 Uiso 1 1 calc R U
C10 C 0.1433(9) 0.3755(6) 0.7777(9) 0.062(2) Uani 1 1 d . .
H10A H 0.1225 0.3336 0.8538 0.074 Uiso 1 1 calc R U
H10B H 0.0948 0.4398 0.7814 0.074 Uiso 1 1 calc R U
C11 C 0.2984(8) 0.3954(5) 0.7907(9) 0.054(2) Uani 1 1 d . .
H11A H 0.3169 0.4452 0.7224 0.065 Uiso 1 1 calc R U
H11B H 0.3285 0.4243 0.8804 0.065 Uiso 1 1 calc R U
C12 C 0.3819(7) 0.2353(7) 0.8958(6) 0.0529(17) Uani 1 1 d . .
H12A H 0.2880 0.2188 0.9090 0.063 Uiso 1 1 calc R U
H12B H 0.4218 0.2739 0.9753 0.063 Uiso 1 1 calc R U
C13 C 0.4614(10) 0.1374(7) 0.8893(8) 0.068(3) Uani 1 1 d . .
H13A H 0.4242 0.0993 0.8098 0.101 Uiso 1 1 calc R U
H13B H 0.4543 0.0978 0.9702 0.101 Uiso 1 1 calc R U
H13C H 0.5563 0.1528 0.8836 0.101 Uiso 1 1 calc R U
C14 C 0.5216(7) 0.3294(6) 0.7431(9) 0.053(2) Uani 1 1 d . .
H14A H 0.5131 0.3699 0.6599 0.063 Uiso 1 1 calc R U
H14B H 0.5701 0.2672 0.7253 0.063 Uiso 1 1 calc R U
C15 C 0.6094(10) 0.3885(8) 0.8553(12) 0.083(3) Uani 1 1 d . .
H15A H 0.5629 0.4504 0.8745 0.124 Uiso 1 1 calc R U
H15B H 0.6963 0.4049 0.8253 0.124 Uiso 1 1 calc R U
H15C H 0.6243 0.3476 0.9368 0.124 Uiso 1 1 calc R U
C16 C 0.2263(8) 0.2262(10) 0.2835(7) 0.068(2) Uani 1 1 d . .
H16A H 0.1914 0.2611 0.1993 0.082 Uiso 1 1 calc R U
H16B H 0.3212 0.2077 0.2770 0.082 Uiso 1 1 calc R U
C17 C 0.1479(10) 0.1334(10) 0.2921(10) 0.086(3) Uani 1 1 d . .
H17A H 0.1792 0.0988 0.3763 0.129 Uiso 1 1 calc R U
H17B H 0.1603 0.0899 0.2160 0.129 Uiso 1 1 calc R U
H17C H 0.0522 0.1499 0.2897 0.129 Uiso 1 1 calc R U
C18 C 0.3320(10) 0.3754(8) 0.3928(10) 0.082(3) Uani 1 1 d . .
H18A H 0.4198 0.3402 0.4043 0.099 Uiso 1 1 calc R U
H18B H 0.3317 0.4216 0.4698 0.099 Uiso 1 1 calc R U
C19 C 0.3247(13) 0.4399(10) 0.2618(13) 0.121(4) Uani 1 1 d . .
H19A H 0.3894 0.4142 0.2047 0.182 Uiso 1 1 calc R U
H19B H 0.3466 0.5095 0.2857 0.182 Uiso 1 1 calc R U
H19C H 0.2335 0.4363 0.2132 0.182 Uiso 1 1 calc R U
N1 N 0.0969(6) 0.3239(4) 0.6490(7) 0.0501(16) Uani 1 1 d . .
N2 N 0.3793(6) 0.3010(4) 0.7726(6) 0.0413(14) Uani 1 1 d . .
N3 N 0.2244(6) 0.2999(6) 0.4010(6) 0.0493(17) Uani 1 1 d . .
O1 O 0.1733(5) 0.1009(4) 0.6376(5) 0.0466(12) Uani 1 1 d . .
O2 O 0.4305(10) 0.6328(8) 0.7420(14) 0.157(5) Uani 1 1 d . .
O3 O 0.3358(11) 0.7338(10) 0.5769(9) 0.132(3) Uani 1 1 d . .
O4 O 0.2026(10) 0.6355(9) 0.6994(18) 0.178(6) Uani 1 1 d . .
O5 O 0.314(2) 0.7749(10) 0.7881(18) 0.260(9) Uani 1 1 d . .
O1W O 0.4345(5) 0.1430(4) 0.5432(5) 0.0496(12) Uani 1 1 d . .
H1WA H 0.4761 0.1635 0.4724 0.059 Uiso 1 1 d R U
H1WB H 0.4385 0.0673 0.5547 0.059 Uiso 1 1 d R U
O2W O 0.3182(7) 0.9547(4) 0.5337(8) 0.084(2) Uani 1 1 d . .
H2WA H 0.3652 0.9068 0.5751 0.101 Uiso 1 1 d R U
H2WB H 0.2618 0.9790 0.5845 0.101 Uiso 1 1 d R U
Cl1 Cl 0.3181(2) 0.69216(14) 0.7056(2) 0.0616(5) Uani 1 1 d . .

loop_
_atom_site_aniso_label
_atom_site_aniso_U_11
_atom_site_aniso_U_22
_atom_site_aniso_U_33
_atom_site_aniso_U_23
_atom_site_aniso_U_13
_atom_site_aniso_U_12
Zn1 0.0358(3) 0.0350(3) 0.0374(3) 0.0005(4) 0.0141(2) 0.0020(3)
C1 0.047(4) 0.045(3) 0.040(3) 0.000(3) 0.008(3) -0.009(3)
C2 0.059(4) 0.061(4) 0.055(4) 0.007(4) 0.006(4) -0.015(4)
C3 0.089(6) 0.081(6) 0.058(4) 0.020(4) 0.017(5) -0.024(5)
C4 0.069(5) 0.109(7) 0.052(4) 0.009(5) 0.029(4) -0.025(5)
C5 0.049(4) 0.095(6) 0.062(4) -0.013(4) 0.033(3) -0.012(4)
C6 0.038(3) 0.066(4) 0.044(3) -0.006(3) 0.018(3) -0.009(3)
C7 0.037(3) 0.070(5) 0.069(4) -0.004(4) 0.025(3) -0.001(3)
C8 0.061(4) 0.046(4) 0.081(5) 0.008(4) 0.010(4) 0.023(3)
C9 0.057(5) 0.067(5) 0.096(6) 0.027(5) -0.008(5) 0.010(4)
C10 0.067(5) 0.054(4) 0.069(4) -0.019(4) 0.027(4) 0.017(4)
C11 0.057(4) 0.039(3) 0.068(4) -0.010(3) 0.017(4) 0.000(3)
C12 0.062(4) 0.062(4) 0.038(3) -0.004(4) 0.019(3) -0.002(5)
C13 0.091(6) 0.062(4) 0.048(4) 0.011(4) 0.001(4) 0.005(5)
C14 0.045(4) 0.052(4) 0.063(4) -0.005(4) 0.010(4) -0.001(3)
C15 0.067(6) 0.079(6) 0.099(7) -0.028(5) -0.007(5) -0.010(5)
C16 0.060(4) 0.099(5) 0.048(3) -0.006(6) 0.015(3) 0.008(6)
C17 0.075(6) 0.128(8) 0.056(5) -0.026(5) 0.011(5) -0.008(6)
C18 0.063(5) 0.088(6) 0.092(6) 0.051(5) -0.007(5) -0.008(5)
C19 0.110(9) 0.138(8) 0.108(7) 0.070(6) -0.013(7) -0.048(7)
N1 0.042(3) 0.044(3) 0.066(4) -0.001(3) 0.012(3) 0.014(2)
N2 0.038(3) 0.042(3) 0.046(3) -0.004(2) 0.013(2) -0.001(2)
N3 0.040(3) 0.065(4) 0.043(3) 0.009(3) 0.009(3) 0.001(3)
O1 0.047(2) 0.047(2) 0.051(3) -0.005(2) 0.028(2) -0.003(2)
O2 0.096(6) 0.133(7) 0.231(12) 0.070(7) -0.022(7) 0.010(6)
O3 0.171(7) 0.139(7) 0.095(5) 0.021(7) 0.047(5) -0.003(9)
O4 0.091(6) 0.127(8) 0.323(18) 0.032(10) 0.059(8) -0.019(6)
O5 0.45(3) 0.134(9) 0.218(14) -0.073(8) 0.119(14) 0.018(13)
O1W 0.052(3) 0.046(2) 0.056(3) 0.004(2) 0.030(2) 0.002(2)
O2W 0.095(4) 0.045(3) 0.122(5) -0.007(3) 0.052(4) 0.009(3)
Cl1 0.0618(10) 0.0528(9) 0.0753(11) 0.0113(8) 0.0286(9) 0.0038(8)

loop_
_atom_type_symbol
_atom_type_description
_atom_type_scat_dispersion_real
_atom_type_scat_dispersion_imag
_atom_type_scat_source
C C 0.0033 0.0016 'International Tables Vol C Tables 4.2.6.8 and 6.1.1.4'
H H 0.0000 0.0000 'International Tables Vol C Tables 4.2.6.8 and 6.1.1.4'
N N 0.0061 0.0033 'International Tables Vol C Tables 4.2.6.8 and 6.1.1.4'
O O 0.0106 0.0060 'International Tables Vol C Tables 4.2.6.8 and 6.1.1.4'
Cl Cl 0.1484 0.1585 'International Tables Vol C Tables 4.2.6.8 and 6.1.1.4'
Zn Zn 0.2839 1.4301 'International Tables Vol C Tables 4.2.6.8 and 6.1.1.4'

loop_
_geom_angle_atom_site_label_1
_geom_angle_atom_site_label_2
_geom_angle_atom_site_label_3
_geom_angle
O1 Zn1 O1W 89.99(19)
O1 Zn1 N3 121.6(2)
O1W Zn1 N3 93.6(2)
O1 Zn1 N2 115.1(2)
O1W Zn1 N2 94.8(2)
N3 Zn1 N2 122.5(2)
O1 Zn1 N1 94.1(2)
O1W Zn1 N1 175.9(2)
N3 Zn1 N1 84.1(2)
N2 Zn1 N1 83.6(2)
O1 C1 C2 120.5(7)
O1 C1 C6 122.4(6)
C2 C1 C6 117.1(7)
C3 C2 C1 121.3(8)
C3 C2 H2 119.3
C1 C2 H2 119.3
C4 C3 C2 121.4(9)
C4 C3 H3 119.3
C2 C3 H3 119.3
C3 C4 C5 119.7(9)
C3 C4 H4 120.1
C5 C4 H4 120.1
C4 C5 C6 120.9(9)
C4 C5 H5 119.6
C6 C5 H5 119.6
C5 C6 C1 119.6(7)
C5 C6 C7 120.8(7)
C1 C6 C7 119.6(6)
C6 C7 N1 114.1(6)
C6 C7 H7A 108.7
N1 C7 H7A 108.7
C6 C7 H7B 108.7
N1 C7 H7B 108.7
H7A C7 H7B 107.6
N1 C8 C9 111.3(6)
N1 C8 H8A 109.4
C9 C8 H8A 109.4
N1 C8 H8B 109.4
C9 C8 H8B 109.4
H8A C8 H8B 108.0
N3 C9 C8 110.6(7)
N3 C9 H9A 109.5
C8 C9 H9A 109.5
N3 C9 H9B 109.5
C8 C9 H9B 109.5
H9A C9 H9B 108.1
N1 C10 C11 110.5(7)
N1 C10 H10A 109.6
C11 C10 H10A 109.6
N1 C10 H10B 109.6
C11 C10 H10B 109.6
H10A C10 H10B 108.1
N2 C11 C10 112.6(6)
N2 C11 H11A 109.1
C10 C11 H11A 109.1
N2 C11 H11B 109.1
C10 C11 H11B 109.1
H11A C11 H11B 107.8
N2 C12 C13 114.5(6)
N2 C12 H12A 108.6
C13 C12 H12A 108.6
N2 C12 H12B 108.6
C13 C12 H12B 108.6
H12A C12 H12B 107.6
C12 C13 H13A 109.5
C12 C13 H13B 109.5
H13A C13 H13B 109.5
C12 C13 H13C 109.5
H13A C13 H13C 109.5
H13B C13 H13C 109.5
N2 C14 C15 116.0(7)
N2 C14 H14A 108.3
C15 C14 H14A 108.3
N2 C14 H14B 108.3
C15 C14 H14B 108.3
H14A C14 H14B 107.4
C14 C15 H15A 109.5
C14 C15 H15B 109.5
H15A C15 H15B 109.5
C14 C15 H15C 109.5
H15A C15 H15C 109.5
H15B C15 H15C 109.5
C17 C16 N3 115.8(7)
C17 C16 H16A 108.3
N3 C16 H16A 108.3
C17 C16 H16B 108.3
N3 C16 H16B 108.3
H16A C16 H16B 107.4
C16 C17 H17A 109.5
C16 C17 H17B 109.5
H17A C17 H17B 109.5
C16 C17 H17C 109.5
H17A C17 H17C 109.5
H17B C17 H17C 109.5
N3 C18 C19 117.6(8)
N3 C18 H18A 107.9
C19 C18 H18A 107.9
N3 C18 H18B 107.9
C19 C18 H18B 107.9
H18A C18 H18B 107.2
C18 C19 H19A 109.5
C18 C19 H19B 109.5
H19A C19 H19B 109.5
C18 C19 H19C 109.5
H19A C19 H19C 109.5
H19B C19 H19C 109.5
C10 N1 C8 112.8(6)
C10 N1 C7 111.1(6)
C8 N1 C7 110.3(6)
C10 N1 Zn1 108.1(4)
C8 N1 Zn1 105.2(5)
C7 N1 Zn1 109.2(4)
C12 N2 C11 109.8(6)
C12 N2 C14 112.3(5)
C11 N2 C14 109.7(5)
C12 N2 Zn1 110.2(4)
C11 N2 Zn1 103.4(4)
C14 N2 Zn1 111.1(4)
C18 N3 C9 113.8(7)
C18 N3 C16 108.3(7)
C9 N3 C16 108.9(6)
C18 N3 Zn1 107.5(5)
C9 N3 Zn1 105.5(5)
C16 N3 Zn1 112.9(6)
C1 O1 Zn1 119.6(4)
Zn1 O1W H1WA 119.3
Zn1 O1W H1WB 120.6
H1WA O1W H1WB 112.0
H2WA O2W H2WB 110.3
O4 Cl1 O5 112.4(11)
O4 Cl1 O2 110.1(7)
O5 Cl1 O2 112.5(10)
O4 Cl1 O3 111.7(9)
O5 Cl1 O3 104.1(9)
O2 Cl1 O3 105.7(8)

loop_
_geom_bond_atom_site_label_1
_geom_bond_atom_site_label_2
_geom_bond_distance
Zn1 O1 1.946(5)
Zn1 O1W 2.129(5)
Zn1 N3 2.143(6)
Zn1 N2 2.163(6)
Zn1 N1 2.177(6)
C1 O1 1.331(9)
C1 C2 1.409(11)
C1 C6 1.431(10)
C2 C3 1.383(13)
C2 H2 0.9300
C3 C4 1.351(14)
C3 H3 0.9300
C4 C5 1.393(14)
C4 H4 0.9300
C5 C6 1.397(11)
C5 H5 0.9300
C6 C7 1.482(11)
C7 N1 1.510(9)
C7 H7A 0.9700
C7 H7B 0.9700
C8 N1 1.485(11)
C8 C9 1.536(14)
C8 H8A 0.9700
C8 H8B 0.9700
C9 N3 1.461(11)
C9 H9A 0.9700
C9 H9B 0.9700
C10 N1 1.457(10)
C10 C11 1.532(11)
C10 H10A 0.9700
C10 H10B 0.9700
C11 N2 1.492(9)
C11 H11A 0.9700
C11 H11B 0.9700
C12 N2 1.484(9)
C12 C13 1.506(12)
C12 H12A 0.9700
C12 H12B 0.9700
C13 H13A 0.9600
C13 H13B 0.9600
C13 H13C 0.9600
C14 N2 1.506(9)
C14 C15 1.523(12)
C14 H14A 0.9700
C14 H14B 0.9700
C15 H15A 0.9600
C15 H15B 0.9600
C15 H15C 0.9600
C16 C17 1.446(16)
C16 N3 1.508(12)
C16 H16A 0.9700
C16 H16B 0.9700
C17 H17A 0.9600
C17 H17B 0.9600
C17 H17C 0.9600
C18 N3 1.456(12)
C18 C19 1.534(14)
C18 H18A 0.9700
C18 H18B 0.9700
C19 H19A 0.9600
C19 H19B 0.9600
C19 H19C 0.9600
O2 Cl1 1.359(10)
O3 Cl1 1.409(9)
O4 Cl1 1.349(10)
O5 Cl1 1.357(13)
O1W H1WA 0.8908
O1W H1WB 0.9976
O2W H2WA 0.8511
O2W H2WB 0.8521

loop_
_geom_torsion_atom_site_label_1
_geom_torsion_atom_site_label_2
_geom_torsion_atom_site_label_3
_geom_torsion_atom_site_label_4
_geom_torsion
O1 C1 C2 C3 -178.2(7)
C6 C1 C2 C3 1.0(11)
C1 C2 C3 C4 -2.2(13)
C2 C3 C4 C5 1.1(14)
C3 C4 C5 C6 1.1(13)
C4 C5 C6 C1 -2.2(12)
C4 C5 C6 C7 176.3(8)
O1 C1 C6 C5 -179.6(7)
C2 C1 C6 C5 1.1(10)
O1 C1 C6 C7 1.8(10)
C2 C1 C6 C7 -177.5(7)
C5 C6 C7 N1 121.0(8)
C1 C6 C7 N1 -60.4(9)
N1 C8 C9 N3 -55.8(10)
N1 C10 C11 N2 -53.8(9)
C11 C10 N1 C8 -84.1(8)
C11 C10 N1 C7 151.5(6)
C11 C10 N1 Zn1 31.8(7)
C9 C8 N1 C10 153.1(7)
C9 C8 N1 C7 -82.0(8)
C9 C8 N1 Zn1 35.5(7)
C6 C7 N1 C10 -63.3(8)
C6 C7 N1 C8 170.9(6)
C6 C7 N1 Zn1 55.8(7)
C13 C12 N2 C11 -179.8(6)
C13 C12 N2 C14 -57.6(8)
C13 C12 N2 Zn1 66.9(7)
C10 C11 N2 C12 -73.6(8)
C10 C11 N2 C14 162.7(6)
C10 C11 N2 Zn1 44.1(7)
C15 C14 N2 C12 -60.2(9)
C15 C14 N2 C11 62.0(9)
C15 C14 N2 Zn1 175.8(6)
C19 C18 N3 C9 -62.1(12)
C19 C18 N3 C16 59.1(12)
C19 C18 N3 Zn1 -178.6(8)
C8 C9 N3 C18 -74.5(9)
C8 C9 N3 C16 164.6(7)
C8 C9 N3 Zn1 43.2(8)
C17 C16 N3 C18 166.7(8)
C17 C16 N3 C9 -69.0(10)
C17 C16 N3 Zn1 47.8(8)
C2 C1 O1 Zn1 -132.8(6)
C6 C1 O1 Zn1 47.9(8)
